data_1518921
loop_
_publ_author_name
'Timothy C. Johnstone'
'Stephen J. Lippard'

_publ_section_title
;
 Improvements in the synthesis and understanding of the iodo-bridged
 intermediate en route to the Pt(IV) prodrug satraplatin
;
_journal_name_full 'Inorganica Chimica Acta'
_journal_page_first 254
_journal_page_last 259
_journal_volume 424
_journal_year 2015
_chemical_formula_moiety 'C12 H26 I4 N2 Pt2, 2(C3 H6 O)'
_chemical_formula_sum 'C18 H38 I4 N2 O2 Pt2'
_chemical_formula_weight 1212.28
_chemical_name_systematic
;
 bis(cis-cyclohexylamineiodo(mu-iodo)platinum(II) acetone solvate
;
_space_group_IT_number 2
_symmetry_cell_setting triclinic
_symmetry_space_group_name_Hall '-P 1'
_symmetry_space_group_name_H-M 'P -1'
_atom_sites_solution_hydrogens geom
_atom_sites_solution_primary heavy
_atom_sites_solution_secondary difmap
_cell_angle_alpha 76.054(1)
_cell_angle_beta 85.749(1)
_cell_angle_gamma 68.769(1)
_cell_formula_units_Z 1
_cell_length_a 8.0912(4)
_cell_length_b 9.1934(5)
_cell_length_c 10.6946(6)
_cell_measurement_reflns_used 8021
_cell_measurement_temperature 100(2)
_cell_measurement_theta_max 29.60
_cell_measurement_theta_min 2.44
_cell_volume 719.60(7)
_computing_cell_refinement 'Bruker SMART'
_computing_data_collection 'Bruker SMART'
_computing_data_reduction 'Bruker SAINT'
_computing_molecular_graphics 'Bruker SHELXTL'
_computing_publication_material 'Bruker SHELXTL'
_computing_structure_refinement 'Bruker SHELXTL'
_computing_structure_solution 'Bruker SHELXTL'
_diffrn_ambient_temperature 100(2)
_diffrn_measured_fraction_theta_full 0.985
_diffrn_measured_fraction_theta_max 0.985
_diffrn_measurement_device_type 'CCD area detector'
_diffrn_measurement_method 'phi and omega scans'
_diffrn_radiation_monochromator graphite
_diffrn_radiation_source 'fine-focus sealed tube'
_diffrn_radiation_type MoK\a
_diffrn_radiation_wavelength 0.71073
_diffrn_reflns_av_R_equivalents 0.0233
_diffrn_reflns_av_sigmaI/netI 0.0209
_diffrn_reflns_limit_h_max 11
_diffrn_reflns_limit_h_min -11
_diffrn_reflns_limit_k_max 12
_diffrn_reflns_limit_k_min -12
_diffrn_reflns_limit_l_max 14
_diffrn_reflns_limit_l_min -14
_diffrn_reflns_number 15492
_diffrn_reflns_theta_full 29.61
_diffrn_reflns_theta_max 29.61
_diffrn_reflns_theta_min 1.96
_exptl_absorpt_coefficient_mu 14.015
_exptl_absorpt_correction_T_max 0.7459
_exptl_absorpt_correction_T_min 0.4409
_exptl_absorpt_correction_type multi-scan
_exptl_absorpt_process_details 'Blessing, 1995'
_exptl_crystal_colour red
_exptl_crystal_density_diffrn 2.797
_exptl_crystal_density_method 'not measured'
_exptl_crystal_description prism
_exptl_crystal_F_000 544
_exptl_crystal_size_max 0.10
_exptl_crystal_size_mid 0.04
_exptl_crystal_size_min 0.02
_refine_diff_density_max 1.188
_refine_diff_density_min -0.933
_refine_diff_density_rms 0.130
_refine_ls_extinction_method none
_refine_ls_goodness_of_fit_ref 1.058
_refine_ls_hydrogen_treatment constr
_refine_ls_matrix_type full
_refine_ls_number_parameters 129
_refine_ls_number_reflns 3988
_refine_ls_number_restraints 0
_refine_ls_restrained_S_all 1.058
_refine_ls_R_factor_all 0.0182
_refine_ls_R_factor_gt 0.0159
_refine_ls_shift/su_max 0.005
_refine_ls_shift/su_mean 0.000
_refine_ls_structure_factor_coef Fsqd
_refine_ls_weighting_details 'calc w=1/[\s^2^(Fo^2^)+(0.0138P)^2^+0.3346P] where P=(Fo^2^+2Fc^2^)/3'
_refine_ls_weighting_scheme calc
_refine_ls_wR_factor_gt 0.0351
_refine_ls_wR_factor_ref 0.0364
_reflns_number_gt 3723
_reflns_number_total 3988
_reflns_threshold_expression >2sigma(I)
_cod_data_source_file ICA-2015-424-254-259-2.cif
_cod_data_source_block dimer
_cod_depositor_comments
;
The following automatic conversions were performed:

'_symmetry_cell_setting' value 'Triclinic' changed to 'triclinic'
according to the built-in table from CIF Core dictionary named
'cif_core.dic' version 2.4.1 from 2010-06-29.

Automatic conversion script
Id: cif_fix_values 3105 2015-03-04 15:46:00Z robertas 
;
_cod_original_sg_symbol_H-M P-1
_cod_database_code 1518921

loop_
_symmetry_equiv_pos_as_xyz
'x, y, z'
'-x, -y, -z'

loop_
_atom_site_label
_atom_site_type_symbol
_atom_site_fract_x
_atom_site_fract_y
_atom_site_fract_z
_atom_site_U_iso_or_equiv
_atom_site_adp_type
_atom_site_occupancy
_atom_site_symmetry_multiplicity
_atom_site_calc_flag
_atom_site_refinement_flags
_atom_site_disorder_assembly
_atom_site_disorder_group
Pt1 Pt 1.531715(12) -0.994617(10) 1.173697(9) 0.01090(3) Uani 1 1 d . . .
I1 I 1.57619(2) -1.202573(19) 1.392390(16) 0.01641(4) Uani 1 1 d . . .
I2 I 1.48960(2) -0.800383(19) 0.948043(16) 0.01590(4) Uani 1 1 d . . .
N1 N 1.5510(3) -0.8252(2) 1.2634(2) 0.0126(4) Uani 1 1 d . . .
H1A H 1.4582 -0.7307 1.2345 0.015 Uiso 1 1 calc R . .
H1B H 1.5367 -0.8587 1.3504 0.015 Uiso 1 1 calc R . .
C1 C 1.7190(3) -0.7908(3) 1.2443(2) 0.0131(5) Uani 1 1 d . . .
H1 H 1.7433 -0.7686 1.1499 0.016 Uiso 1 1 calc R . .
C2 C 1.8719(3) -0.9368(3) 1.3113(3) 0.0194(6) Uani 1 1 d . . .
H2A H 1.8833 -1.0293 1.2748 0.023 Uiso 1 1 calc R . .
H2B H 1.8463 -0.9644 1.4042 0.023 Uiso 1 1 calc R . .
C3 C 2.0460(4) -0.9061(3) 1.2952(3) 0.0211(6) Uani 1 1 d . . .
H3A H 2.1410 -1.0006 1.3446 0.025 Uiso 1 1 calc R . .
H3B H 2.0787 -0.8912 1.2032 0.025 Uiso 1 1 calc R . .
C4 C 2.0317(4) -0.7581(3) 1.3419(3) 0.0229(6) Uani 1 1 d . . .
H4A H 2.1434 -0.7364 1.3237 0.028 Uiso 1 1 calc R . .
H4B H 2.0143 -0.7781 1.4362 0.028 Uiso 1 1 calc R . .
C5 C 1.8765(4) -0.6119(3) 1.2749(3) 0.0204(6) Uani 1 1 d . . .
H5A H 1.9006 -0.5846 1.1817 0.024 Uiso 1 1 calc R . .
H5B H 1.8650 -0.5190 1.3107 0.024 Uiso 1 1 calc R . .
C6 C 1.7024(3) -0.6445(3) 1.2933(3) 0.0172(5) Uani 1 1 d . . .
H6A H 1.6725 -0.6622 1.3858 0.021 Uiso 1 1 calc R . .
H6B H 1.6054 -0.5500 1.2459 0.021 Uiso 1 1 calc R . .
O1S O 1.7365(3) -0.4808(2) 0.8484(2) 0.0258(5) Uani 1 1 d . . .
C1S C 1.8178(4) -0.6132(4) 0.6756(3) 0.0267(6) Uani 1 1 d . . .
H1S1 H 1.7729 -0.6994 0.6774 0.040 Uiso 1 1 calc R . .
H1S2 H 1.9353 -0.6385 0.6365 0.040 Uiso 1 1 calc R . .
H1S3 H 1.7365 -0.5120 0.6246 0.040 Uiso 1 1 calc R . .
C2S C 1.9673(4) -0.7340(4) 0.8972(3) 0.0269(7) Uani 1 1 d . . .
H2S1 H 1.9769 -0.7035 0.9773 0.040 Uiso 1 1 calc R . .
H2S2 H 2.0822 -0.7596 0.8544 0.040 Uiso 1 1 calc R . .
H2S3 H 1.9316 -0.8281 0.9168 0.040 Uiso 1 1 calc R . .
C3S C 1.8311(3) -0.5974(3) 0.8099(3) 0.0192(6) Uani 1 1 d . . .

loop_
_atom_site_aniso_label
_atom_site_aniso_U_11
_atom_site_aniso_U_22
_atom_site_aniso_U_33
_atom_site_aniso_U_23
_atom_site_aniso_U_13
_atom_site_aniso_U_12
Pt1 0.01088(5) 0.01165(5) 0.01003(5) -0.00128(3) -0.00132(4) -0.00432(4)
I1 0.02241(9) 0.01471(8) 0.01097(8) -0.00080(6) -0.00036(7) -0.00654(7)
I2 0.02389(9) 0.01366(8) 0.01195(8) 0.00011(6) -0.00461(7) -0.00982(7)
N1 0.0079(9) 0.0124(10) 0.0164(11) -0.0035(8) 0.0012(8) -0.0025(8)
C1 0.0110(11) 0.0159(12) 0.0131(12) -0.0029(9) -0.0014(9) -0.0055(10)
C2 0.0156(13) 0.0145(12) 0.0277(15) -0.0046(11) -0.0041(11) -0.0042(11)
C3 0.0138(13) 0.0194(13) 0.0290(15) -0.0070(12) -0.0056(12) -0.0026(11)
C4 0.0221(14) 0.0239(14) 0.0260(15) -0.0034(12) -0.0055(12) -0.0123(12)
C5 0.0173(13) 0.0171(13) 0.0275(15) -0.0037(11) 0.0000(12) -0.0079(11)
C6 0.0156(12) 0.0124(12) 0.0237(14) -0.0055(10) -0.0013(11) -0.0040(10)
O1S 0.0204(10) 0.0191(10) 0.0331(12) -0.0065(9) -0.0002(9) -0.0009(8)
C1S 0.0296(16) 0.0243(15) 0.0257(16) -0.0065(12) -0.0036(13) -0.0079(13)
C2S 0.0200(14) 0.0270(15) 0.0240(15) -0.0032(12) 0.0000(12) 0.0013(12)
C3S 0.0157(13) 0.0182(13) 0.0236(14) -0.0017(11) 0.0023(11) -0.0084(11)

loop_
_atom_type_symbol
_atom_type_description
_atom_type_scat_dispersion_real
_atom_type_scat_dispersion_imag
_atom_type_scat_source
C C 0.0033 0.0016 'International Tables Vol C Tables 4.2.6.8 and 6.1.1.4'
H H 0.0000 0.0000 'International Tables Vol C Tables 4.2.6.8 and 6.1.1.4'
N N 0.0061 0.0033 'International Tables Vol C Tables 4.2.6.8 and 6.1.1.4'
I I -0.4742 1.8119 'International Tables Vol C Tables 4.2.6.8 and 6.1.1.4'
Pt Pt -1.7033 8.3905 'International Tables Vol C Tables 4.2.6.8 and 6.1.1.4'
O O 0.0106 0.0060 'International Tables Vol C Tables 4.2.6.8 and 6.1.1.4'

loop_
_geom_angle_atom_site_label_1
_geom_angle_atom_site_label_2
_geom_angle_atom_site_label_3
_geom_angle
_geom_angle_site_symmetry_1
_geom_angle_site_symmetry_3
N1 Pt1 I1 91.02(6) . .
N1 Pt1 I2 177.52(6) . 2_837
I1 Pt1 I2 91.340(7) . 2_837
N1 Pt1 I2 92.37(6) . .
I1 Pt1 I2 176.550(6) . .
I2 Pt1 I2 85.261(7) 2_837 .
Pt1 I2 Pt1 94.739(7) 2_837 .
C1 N1 Pt1 116.59(15) . .
N1 C1 C6 111.0(2) . .
N1 C1 C2 109.7(2) . .
C6 C1 C2 110.9(2) . .
C1 C2 C3 111.4(2) . .
C4 C3 C2 111.5(2) . .
C3 C4 C5 110.8(2) . .
C4 C5 C6 111.2(2) . .
C1 C6 C5 110.5(2) . .
O1S C3S C1S 122.4(3) . .
O1S C3S C2S 120.8(3) . .
C1S C3S C2S 116.8(2) . .

loop_
_geom_bond_atom_site_label_1
_geom_bond_atom_site_label_2
_geom_bond_distance
_geom_bond_site_symmetry_2
Pt1 N1 2.071(2) .
Pt1 I1 2.5934(2) .
Pt1 I2 2.5939(2) 2_837
Pt1 I2 2.5947(2) .
I2 Pt1 2.5939(2) 2_837
N1 C1 1.493(3) .
C1 C6 1.517(3) .
C1 C2 1.520(4) .
C2 C3 1.524(4) .
C3 C4 1.523(4) .
C4 C5 1.531(4) .
C5 C6 1.532(4) .
O1S C3S 1.215(3) .
C1S C3S 1.494(4) .
C2S C3S 1.499(4) .

loop_
_geom_torsion_atom_site_label_1
_geom_torsion_atom_site_label_2
_geom_torsion_atom_site_label_3
_geom_torsion_atom_site_label_4
_geom_torsion
_geom_torsion_site_symmetry_1
_geom_torsion_site_symmetry_2
_geom_torsion_site_symmetry_3
_geom_torsion_site_symmetry_4
N1 Pt1 I2 Pt1 179.24(5) . . . 2_837
I2 Pt1 I2 Pt1 0.0 2_837 . . 2_837
I1 Pt1 N1 C1 106.08(16) . . . .
I2 Pt1 N1 C1 -73.28(16) . . . .
Pt1 N1 C1 C6 169.40(17) . . . .
Pt1 N1 C1 C2 -67.6(2) . . . .
N1 C1 C2 C3 -179.5(2) . . . .
C6 C1 C2 C3 -56.4(3) . . . .
C1 C2 C3 C4 55.3(3) . . . .
C2 C3 C4 C5 -54.6(3) . . . .
C3 C4 C5 C6 55.5(3) . . . .
N1 C1 C6 C5 179.2(2) . . . .
C2 C1 C6 C5 56.9(3) . . . .
C4 C5 C6 C1 -56.7(3) . . . .
